data_4329310
loop_
_publ_author_name
'Z. Tomkowicz'
'S. Ostrovsky'
'S. Foro'
'V. Calvo-Perez'
'W. Haase'

_publ_section_title
;
 Magnetooptical and Structural Investigations of Five Dimeric Cobalt(II)
 Complexes Mimicking Metalloenzyme Active Sites
;
_journal_name_full 'Inorganic Chemistry'
_journal_page_first 6046
_journal_page_last 6055
_journal_paper_doi 10.1021/ic202529p
_journal_volume 51
_journal_year 2012
_chemical_formula_moiety 'C16 H22 Cl12 Co2 O13, C2 H Cl3 O2'
_chemical_formula_sum 'C18 H23 Cl15 Co2 O15'
_chemical_formula_weight 1128.97
_chemical_name_systematic
; 
 ? 
;
_space_group_IT_number 2
_symmetry_cell_setting triclinic
_symmetry_space_group_name_Hall '-P 1'
_symmetry_space_group_name_H-M 'P -1'
_atom_sites_solution_hydrogens geom
_atom_sites_solution_primary direct
_atom_sites_solution_secondary difmap
_audit_creation_method SHELXL-97
_cell_angle_alpha 80.651(4)
_cell_angle_beta 77.000(4)
_cell_angle_gamma 62.335(5)
_cell_formula_units_Z 4
_cell_length_a 13.8631(7)
_cell_length_b 14.3824(7)
_cell_length_c 23.227(1)
_cell_measurement_reflns_used 12770
_cell_measurement_temperature 100(2)
_cell_measurement_theta_max 27.50
_cell_measurement_theta_min 1.43
_cell_volume 3987.5(4)
_computing_cell_refinement
;
CrysAlis RED-CCD (Oxford Diffraction Limited, 2004)
;
_computing_data_collection
;
CrysAlis CCD (Oxford Diffraction Limited, 2003)
;
_computing_data_reduction
;
CrysAlis RED-CCD (Oxford Diffraction Limited, 2004)
;
_computing_molecular_graphics 'PLATON (Spek, 2003)'
_computing_structure_refinement 'SHELXL-97 (Sheldrick, 1997)'
_computing_structure_solution 'SHELXS-97 (Sheldrick, 1997)'
_diffrn_ambient_temperature 100(2)
_diffrn_measured_fraction_theta_full 0.988
_diffrn_measured_fraction_theta_max 0.988
_diffrn_measurement_device_type
;  
Oxford Diffraction Xcalibur (TM) Single Crystal X-ray Diffractometer 
with Sapphire CCD Detector.
;
_diffrn_measurement_method
;
Rotation method data acquisition using omega and phi scans.
;
_diffrn_radiation_monochromator graphite
_diffrn_radiation_source 'fine-focus sealed tube'
_diffrn_radiation_type MoK\a
_diffrn_radiation_wavelength 0.71073
_diffrn_reflns_av_R_equivalents 0.0206
_diffrn_reflns_av_sigmaI/netI 0.0286
_diffrn_reflns_limit_h_max 17
_diffrn_reflns_limit_h_min -16
_diffrn_reflns_limit_k_max 17
_diffrn_reflns_limit_k_min -17
_diffrn_reflns_limit_l_max 28
_diffrn_reflns_limit_l_min -28
_diffrn_reflns_number 41338
_diffrn_reflns_theta_full 26.37
_diffrn_reflns_theta_max 26.37
_diffrn_reflns_theta_min 4.09
_diffrn_standards_decay_% 0
_exptl_absorpt_coefficient_mu 1.896
_exptl_absorpt_correction_T_max 0.5176
_exptl_absorpt_correction_T_min 0.4508
_exptl_absorpt_correction_type analytical
_exptl_absorpt_process_details
;
CrysAlis RED-CCD, Oxford Diffraction Ltd., version 1.171.26, 2004
;
_exptl_crystal_colour pink
_exptl_crystal_density_diffrn 1.881
_exptl_crystal_description prism
_exptl_crystal_F_000 2240
_exptl_crystal_size_max 0.50
_exptl_crystal_size_mid 0.40
_exptl_crystal_size_min 0.40
_refine_diff_density_max 3.603
_refine_diff_density_min -1.677
_refine_diff_density_rms 0.159
_refine_ls_extinction_method none
_refine_ls_goodness_of_fit_ref 1.018
_refine_ls_hydrogen_treatment mixed
_refine_ls_matrix_type full
_refine_ls_number_parameters 944
_refine_ls_number_reflns 16117
_refine_ls_number_restraints 38
_refine_ls_restrained_S_all 1.016
_refine_ls_R_factor_all 0.0801
_refine_ls_R_factor_gt 0.0602
_refine_ls_shift/su_max 0.002
_refine_ls_shift/su_mean 0.000
_refine_ls_structure_factor_coef Fsqd
_refine_ls_weighting_details 'calc w=1/[\s^2^(Fo^2^)+(0.0906P)^2^+20.9459P] where P=(Fo^2^+2Fc^2^)/3'
_refine_ls_weighting_scheme calc
_refine_ls_wR_factor_gt 0.1531
_refine_ls_wR_factor_ref 0.1647
_reflns_number_gt 12329
_reflns_number_total 16117
_reflns_threshold_expression >2sigma(I)
_cod_data_source_file ic202529p_si_002_3.cif
_cod_data_source_block 3
_cod_original_cell_volume 3987.5(3)
_cod_database_code 4329310

loop_
_symmetry_equiv_pos_as_xyz
'x, y, z'
'-x, -y, -z'

loop_
_atom_site_label
_atom_site_type_symbol
_atom_site_fract_x
_atom_site_fract_y
_atom_site_fract_z
_atom_site_U_iso_or_equiv
_atom_site_adp_type
_atom_site_occupancy
_atom_site_symmetry_multiplicity
_atom_site_calc_flag
_atom_site_refinement_flags
C1 C 0.1080(4) 0.2441(3) 0.4152(2) 0.0120(9) Uani 1 1 d .
C2 C 0.0735(4) 0.2824(4) 0.3524(2) 0.0129(9) Uani 1 1 d .
C3 C 0.2402(4) 0.2229(4) 0.5594(2) 0.0120(9) Uani 1 1 d .
C4 C 0.2631(4) 0.2712(4) 0.6072(2) 0.0145(9) Uani 1 1 d .
C5 C 0.2691(4) -0.0438(4) 0.3907(2) 0.0122(9) Uani 1 1 d .
C6 C 0.3092(4) -0.1194(4) 0.3406(2) 0.0148(10) Uani 1 1 d .
C7 C 0.1232(4) 0.0389(4) 0.6492(2) 0.0127(9) Uani 1 1 d .
C8 C 0.1073(4) 0.0019(4) 0.7163(2) 0.0205(11) Uani 1 1 d .
C9 C 0.5232(4) 0.0480(4) 0.3599(2) 0.0221(11) Uani 1 1 d .
H9A H 0.5161 -0.0178 0.3614 0.027 Uiso 1 1 calc R
H9B H 0.6019 0.0304 0.3577 0.027 Uiso 1 1 calc R
C10 C 0.4777(5) 0.1209(5) 0.3088(2) 0.0273(12) Uani 1 1 d .
H10A H 0.4082 0.1220 0.3038 0.033 Uiso 1 1 calc R
H10B H 0.5317 0.1013 0.2715 0.033 Uiso 1 1 calc R
C11 C 0.4572(6) 0.2273(5) 0.3272(3) 0.0401(16) Uani 1 1 d .
H11A H 0.5234 0.2398 0.3128 0.048 Uiso 1 1 calc R
H11B H 0.3937 0.2855 0.3110 0.048 Uiso 1 1 calc R
C12 C 0.4328(4) 0.2189(4) 0.3945(2) 0.0229(11) Uani 1 1 d .
H12A H 0.4815 0.2368 0.4111 0.027 Uiso 1 1 calc R
H12B H 0.3548 0.2673 0.4091 0.027 Uiso 1 1 calc R
C13 C -0.1417(5) 0.3554(4) 0.6328(2) 0.0255(12) Uani 1 1 d .
H13A H -0.0886 0.3533 0.6559 0.031 Uiso 1 1 calc R
H13B H -0.1684 0.3026 0.6511 0.031 Uiso 1 1 calc R
C14 C -0.2366(5) 0.4638(5) 0.6301(3) 0.0327(14) Uani 1 1 d .
H14A H -0.2491 0.5016 0.6651 0.039 Uiso 1 1 calc R
H14B H -0.3054 0.4599 0.6285 0.039 Uiso 1 1 calc R
C15 C -0.2017(4) 0.5195(4) 0.5730(3) 0.0252(12) Uani 1 1 d .
H15A H -0.2571 0.5456 0.5465 0.030 Uiso 1 1 calc R
H15B H -0.1922 0.5794 0.5820 0.030 Uiso 1 1 calc R
C16 C -0.0919(4) 0.4342(4) 0.5449(3) 0.0234(11) Uani 1 1 d .
H16A H -0.0869 0.4382 0.5015 0.028 Uiso 1 1 calc R
H16B H -0.0290 0.4418 0.5534 0.028 Uiso 1 1 calc R
Cl1 Cl -0.06959(10) 0.33207(11) 0.35497(5) 0.0246(3) Uani 1 1 d .
Cl2 Cl 0.11338(11) 0.38292(10) 0.32092(6) 0.0256(3) Uani 1 1 d .
Cl3 Cl 0.14436(11) 0.17454(10) 0.30658(5) 0.0244(3) Uani 1 1 d .
Cl4 Cl 0.40052(11) 0.25052(12) 0.59781(7) 0.0303(3) Uani 1 1 d .
Cl5 Cl 0.17648(13) 0.40873(11) 0.60752(8) 0.0372(4) Uani 1 1 d .
Cl6 Cl 0.22987(14) 0.21108(14) 0.67665(6) 0.0369(4) Uani 1 1 d .
Cl7 Cl 0.19975(10) -0.10354(10) 0.30724(5) 0.0217(3) Uani 1 1 d .
Cl8 Cl 0.36518(11) -0.24842(9) 0.37606(6) 0.0223(3) Uani 1 1 d .
Cl9 Cl 0.41286(11) -0.10427(12) 0.28521(5) 0.0260(3) Uani 1 1 d .
Cl10 Cl 0.06805(13) -0.10170(12) 0.71971(7) 0.0367(4) Uani 1 1 d .
Cl11 Cl 0.00274(11) 0.10185(11) 0.75972(5) 0.0272(3) Uani 1 1 d .
Cl12 Cl 0.23202(12) -0.04941(15) 0.74329(6) 0.0402(4) Uani 1 1 d .
O1 O 0.1823(3) 0.0570(2) 0.51191(14) 0.0115(6) Uani 1 1 d D
H11 H 0.204(4) 0.026(4) 0.5416(19) 0.014 Uiso 1 1 d D
H12 H 0.171(6) 0.020(5) 0.492(2) 0.038(19) Uiso 1 1 d D
O2 O 0.4267(3) -0.0600(3) 0.49877(16) 0.0157(7) Uani 1 1 d D
H21 H 0.451(4) -0.060(4) 0.5294(19) 0.019 Uiso 1 1 d D
H22 H 0.478(4) -0.098(4) 0.476(2) 0.019 Uiso 1 1 d D
O3 O -0.0601(3) 0.1344(3) 0.53345(15) 0.0161(7) Uani 1 1 d D
H31 H -0.074(5) 0.088(4) 0.555(2) 0.019 Uiso 1 1 d D
H32 H -0.102(4) 0.165(4) 0.510(2) 0.019 Uiso 1 1 d D
O4 O 0.4542(3) 0.1085(3) 0.41163(15) 0.0149(7) Uani 1 1 d .
O5 O 0.2094(3) 0.2078(3) 0.41441(14) 0.0142(7) Uani 1 1 d .
O6 O 0.0318(3) 0.2549(3) 0.45736(14) 0.0136(7) Uani 1 1 d .
O7 O 0.3223(3) 0.1596(3) 0.52716(14) 0.0135(7) Uani 1 1 d .
O8 O 0.1405(3) 0.2532(3) 0.55958(15) 0.0151(7) Uani 1 1 d .
O9 O 0.3374(3) -0.0143(3) 0.39763(14) 0.0145(7) Uani 1 1 d .
O10 O 0.1760(3) -0.0236(3) 0.42030(14) 0.0153(7) Uani 1 1 d .
O11 O 0.0468(3) 0.1197(3) 0.63237(14) 0.0137(7) Uani 1 1 d .
O12 O 0.2121(3) -0.0207(3) 0.61893(14) 0.0152(7) Uani 1 1 d .
O13 O -0.0911(3) 0.3361(3) 0.57155(14) 0.0152(7) Uani 1 1 d .
Co1 Co 0.31630(5) 0.08237(5) 0.46074(3) 0.00996(14) Uani 1 1 d .
Co2 Co 0.04096(5) 0.19293(5) 0.54493(3) 0.00915(14) Uani 1 1 d .
C17 C 0.6031(4) 0.7445(4) -0.0784(2) 0.0124(9) Uani 1 1 d .
C18 C 0.5675(4) 0.7826(4) -0.1403(2) 0.0157(10) Uani 1 1 d .
C19 C 0.7419(4) 0.7176(3) 0.0636(2) 0.0112(9) Uani 1 1 d .
C20 C 0.7677(4) 0.7757(4) 0.1053(2) 0.0140(9) Uani 1 1 d .
C21 C 0.7637(4) 0.4681(4) -0.1117(2) 0.0130(9) Uani 1 1 d .
C22 C 0.7992(4) 0.3968(4) -0.1643(2) 0.0156(10) Uani 1 1 d .
C23 C 0.6304(4) 0.5359(4) 0.1524(2) 0.0128(9) Uani 1 1 d .
C24 C 0.6250(4) 0.5085(4) 0.2209(2) 0.0161(10) Uani 1 1 d .
C25 C 0.9983(5) 0.5869(5) -0.1473(3) 0.0337(15) Uani 1 1 d .
H25A H 0.9503 0.5700 -0.1651 0.040 Uiso 1 1 calc R
H25B H 1.0693 0.5230 -0.1456 0.040 Uiso 1 1 calc R
C26 C 1.0180(5) 0.6753(4) -0.1835(2) 0.0267(12) Uani 1 1 d .
H26A H 1.0130 0.6770 -0.2255 0.032 Uiso 1 1 calc R
H26B H 1.0912 0.6692 -0.1811 0.032 Uiso 1 1 calc R
C27 C 0.9255(5) 0.7714(5) -0.1544(2) 0.0326(14) Uani 1 1 d .
H27A H 0.9439 0.8315 -0.1622 0.039 Uiso 1 1 calc R
H27B H 0.8555 0.7919 -0.1685 0.039 Uiso 1 1 calc R
C28 C 0.9173(4) 0.7357(4) -0.0899(2) 0.0173(10) Uani 1 1 d .
H28A H 0.9704 0.7451 -0.0720 0.021 Uiso 1 1 calc R
H28B H 0.8418 0.7762 -0.0683 0.021 Uiso 1 1 calc R
C29 C 0.3657(5) 0.8390(4) 0.1425(2) 0.0244(12) Uani 1 1 d .
H29A H 0.4236 0.8275 0.1650 0.029 Uiso 1 1 calc R
H29B H 0.3352 0.7883 0.1587 0.029 Uiso 1 1 calc R
C30 C 0.2750(6) 0.9513(5) 0.1462(3) 0.0410(17) Uani 1 1 d .
H30A H 0.2768 0.9842 0.1800 0.049 Uiso 1 1 calc R
H30B H 0.2013 0.9532 0.1510 0.049 Uiso 1 1 calc R
C31 C 0.3001(5) 1.0082(4) 0.0874(2) 0.0255(12) Uani 1 1 d .
H31A H 0.2406 1.0315 0.0638 0.031 Uiso 1 1 calc R
H31B H 0.3079 1.0704 0.0942 0.031 Uiso 1 1 calc R
C32 C 0.4079(4) 0.9273(4) 0.0561(2) 0.0220(11) Uani 1 1 d .
H32A H 0.4097 0.9357 0.0128 0.026 Uiso 1 1 calc R
H32B H 0.4715 0.9339 0.0642 0.026 Uiso 1 1 calc R
Cl13 Cl 0.67926(14) 0.72519(19) -0.19720(7) 0.0611(6) Uani 1 1 d U
Cl14 Cl 0.5135(2) 0.91891(13) -0.14726(9) 0.0759(8) Uani 1 1 d U
Cl15 Cl 0.46603(17) 0.7455(2) -0.14771(7) 0.0588(6) Uani 1 1 d U
Cl16 Cl 0.90267(11) 0.70271(11) 0.12204(6) 0.0286(3) Uani 1 1 d .
Cl17 Cl 0.75852(12) 0.89466(10) 0.06515(6) 0.0275(3) Uani 1 1 d .
Cl18 Cl 0.67250(11) 0.80341(11) 0.17161(6) 0.0276(3) Uani 1 1 d .
Cl19 Cl 0.90466(10) 0.40984(10) -0.21879(5) 0.0199(3) Uani 1 1 d .
Cl20 Cl 0.85094(12) 0.26582(10) -0.13134(6) 0.0254(3) Uani 1 1 d .
Cl21 Cl 0.68636(11) 0.42279(12) -0.19738(6) 0.0268(3) Uani 1 1 d .
Cl22 Cl 0.72804(11) 0.53025(12) 0.24227(6) 0.0299(3) Uani 1 1 d .
Cl23 Cl 0.49787(11) 0.58764(12) 0.26204(5) 0.0295(3) Uani 1 1 d .
Cl24 Cl 0.65425(15) 0.37441(11) 0.23651(6) 0.0388(4) Uani 1 1 d .
O14 O 0.6825(3) 0.5543(2) 0.01384(14) 0.0115(6) Uani 1 1 d D
H141 H 0.701(4) 0.516(4) 0.0443(18) 0.014 Uiso 1 1 d D
H142 H 0.669(4) 0.520(4) -0.008(2) 0.014 Uiso 1 1 d D
O15 O 0.9297(3) 0.4405(3) -0.00295(16) 0.0162(7) Uani 1 1 d D
H151 H 0.959(4) 0.436(4) 0.0253(19) 0.019 Uiso 1 1 d D
H152 H 0.981(4) 0.403(4) -0.028(2) 0.019 Uiso 1 1 d D
O16 O 0.4415(3) 0.6272(3) 0.03801(16) 0.0171(7) Uani 1 1 d D
H161 H 0.407(5) 0.654(4) 0.011(2) 0.021 Uiso 1 1 d D
H162 H 0.423(5) 0.584(4) 0.060(2) 0.021 Uiso 1 1 d D
O17 O 0.9442(3) 0.6231(3) -0.08750(15) 0.0152(7) Uani 1 1 d .
O18 O 0.7029(3) 0.7126(3) -0.07811(15) 0.0156(7) Uani 1 1 d .
O19 O 0.5269(3) 0.7528(3) -0.03662(14) 0.0135(7) Uani 1 1 d .
O20 O 0.8236(3) 0.6532(3) 0.03181(14) 0.0138(7) Uani 1 1 d .
O21 O 0.6426(3) 0.7459(3) 0.06595(15) 0.0174(7) Uani 1 1 d .
O22 O 0.8355(3) 0.4919(3) -0.10355(14) 0.0144(7) Uani 1 1 d .
O23 O 0.6704(3) 0.4898(3) -0.08225(15) 0.0184(7) Uani 1 1 d .
O24 O 0.5507(3) 0.6140(3) 0.13624(14) 0.0148(7) Uani 1 1 d .
O25 O 0.7175(3) 0.4763(3) 0.12131(14) 0.0178(7) Uani 1 1 d .
O26 O 0.4105(3) 0.8269(3) 0.08024(14) 0.0140(7) Uani 1 1 d .
Co3 Co 0.81544(5) 0.58315(5) -0.03751(3) 0.01001(14) Uani 1 1 d .
Co4 Co 0.54152(5) 0.68770(5) 0.04962(3) 0.00979(14) Uani 1 1 d .
C33 C 0.7227(4) 0.2395(4) 0.4295(2) 0.0140(9) Uani 1 1 d .
C34 C 0.6556(4) 0.3539(4) 0.4480(2) 0.0147(10) Uani 1 1 d .
Cl25 Cl 0.63770(12) 0.44493(10) 0.38580(6) 0.0253(3) Uani 1 1 d .
Cl26 Cl 0.72318(10) 0.37825(10) 0.49499(5) 0.0197(3) Uani 1 1 d .
Cl27 Cl 0.52531(10) 0.36481(10) 0.48682(6) 0.0230(3) Uani 1 1 d .
O27 O 0.7982(3) 0.1753(3) 0.45255(17) 0.0222(8) Uani 1 1 d .
O28 O 0.6847(3) 0.2235(3) 0.38718(16) 0.0195(7) Uani 1 1 d D
H28 H 0.721(4) 0.1604(13) 0.383(3) 0.023 Uiso 1 1 d D
C35 C 0.7816(4) 0.2634(4) 0.0645(2) 0.0144(10) Uani 1 1 d .
C36 C 0.8479(4) 0.1489(4) 0.0450(2) 0.0150(10) Uani 1 1 d .
Cl28 Cl 0.97494(10) 0.14049(10) 0.00244(6) 0.0212(3) Uani 1 1 d .
Cl29 Cl 0.77485(10) 0.12578(10) 0.00051(5) 0.0205(3) Uani 1 1 d .
Cl30 Cl 0.87197(12) 0.05800(10) 0.10649(6) 0.0254(3) Uani 1 1 d .
O29 O 0.8197(3) 0.2760(3) 0.10769(16) 0.0211(8) Uani 1 1 d D
H29 H 0.791(5) 0.3394(12) 0.111(3) 0.025 Uiso 1 1 d D
O30 O 0.7072(3) 0.3293(3) 0.04103(17) 0.0223(8) Uani 1 1 d .

loop_
_atom_site_aniso_label
_atom_site_aniso_U_11
_atom_site_aniso_U_22
_atom_site_aniso_U_33
_atom_site_aniso_U_23
_atom_site_aniso_U_13
_atom_site_aniso_U_12
C1 0.012(2) 0.010(2) 0.013(2) 0.0008(17) -0.0029(18) -0.0049(18)
C2 0.010(2) 0.013(2) 0.012(2) 0.0017(18) 0.0003(17) -0.0037(18)
C3 0.016(2) 0.013(2) 0.010(2) 0.0001(18) -0.0033(18) -0.0085(19)
C4 0.012(2) 0.015(2) 0.016(2) -0.0036(19) -0.0044(18) -0.0045(19)
C5 0.013(2) 0.011(2) 0.011(2) 0.0002(17) -0.0033(18) -0.0039(18)
C6 0.016(2) 0.020(2) 0.013(2) -0.0013(19) -0.0031(18) -0.011(2)
C7 0.015(2) 0.014(2) 0.011(2) -0.0012(18) -0.0036(18) -0.0070(19)
C8 0.019(3) 0.025(3) 0.012(2) 0.002(2) 0.0000(19) -0.008(2)
C9 0.014(2) 0.029(3) 0.022(3) -0.007(2) 0.001(2) -0.009(2)
C10 0.024(3) 0.035(3) 0.022(3) -0.001(2) -0.004(2) -0.014(3)
C11 0.060(4) 0.045(4) 0.026(3) 0.009(3) -0.018(3) -0.031(4)
C12 0.018(3) 0.017(3) 0.034(3) 0.002(2) -0.006(2) -0.010(2)
C13 0.028(3) 0.026(3) 0.015(3) -0.012(2) 0.005(2) -0.006(2)
C14 0.028(3) 0.029(3) 0.034(3) -0.013(3) 0.002(3) -0.007(3)
C15 0.020(3) 0.020(3) 0.031(3) -0.009(2) -0.009(2) -0.001(2)
C16 0.022(3) 0.011(2) 0.030(3) -0.001(2) -0.002(2) -0.003(2)
Cl1 0.0142(6) 0.0381(7) 0.0168(6) 0.0030(5) -0.0050(5) -0.0083(5)
Cl2 0.0342(7) 0.0240(6) 0.0231(6) 0.0099(5) -0.0091(5) -0.0185(6)
Cl3 0.0307(7) 0.0194(6) 0.0154(6) -0.0036(5) -0.0066(5) -0.0028(5)
Cl4 0.0177(6) 0.0398(8) 0.0376(8) -0.0178(6) -0.0028(6) -0.0123(6)
Cl5 0.0347(8) 0.0209(7) 0.0562(10) -0.0134(7) -0.0200(7) -0.0037(6)
Cl6 0.0508(9) 0.0549(10) 0.0168(6) -0.0019(6) -0.0029(6) -0.0348(8)
Cl7 0.0217(6) 0.0320(7) 0.0180(6) -0.0045(5) -0.0074(5) -0.0148(5)
Cl8 0.0249(7) 0.0155(6) 0.0241(6) -0.0053(5) -0.0057(5) -0.0051(5)
Cl9 0.0281(7) 0.0450(8) 0.0148(6) -0.0135(6) 0.0096(5) -0.0266(6)
Cl10 0.0425(9) 0.0283(7) 0.0367(8) 0.0038(6) 0.0037(7) -0.0200(7)
Cl11 0.0277(7) 0.0300(7) 0.0119(6) -0.0060(5) 0.0009(5) -0.0034(6)
Cl12 0.0229(7) 0.0710(11) 0.0164(6) 0.0068(7) -0.0071(5) -0.0137(7)
O1 0.0125(16) 0.0128(16) 0.0091(16) 0.0002(13) -0.0034(13) -0.0052(14)
O2 0.0104(17) 0.0132(17) 0.0198(18) -0.0055(14) -0.0051(14) 0.0004(14)
O3 0.0192(18) 0.0200(18) 0.0147(17) 0.0049(14) -0.0075(14) -0.0133(15)
O4 0.0116(16) 0.0163(17) 0.0176(17) -0.0028(14) -0.0003(13) -0.0073(14)
O5 0.0103(16) 0.0159(16) 0.0146(16) 0.0018(13) -0.0016(13) -0.0055(13)
O6 0.0125(16) 0.0158(16) 0.0110(16) -0.0009(13) -0.0001(13) -0.0059(13)
O7 0.0092(16) 0.0172(17) 0.0136(16) -0.0058(13) -0.0010(13) -0.0042(13)
O8 0.0097(16) 0.0162(16) 0.0199(17) -0.0044(14) -0.0039(13) -0.0044(13)
O9 0.0110(16) 0.0183(17) 0.0150(16) -0.0056(13) 0.0001(13) -0.0069(14)
O10 0.0146(17) 0.0206(17) 0.0131(16) -0.0049(14) 0.0026(13) -0.0110(14)
O11 0.0120(16) 0.0158(16) 0.0115(16) 0.0001(13) -0.0022(13) -0.0050(14)
O12 0.0145(17) 0.0146(16) 0.0112(16) -0.0042(13) -0.0008(13) -0.0017(14)
O13 0.0127(16) 0.0127(16) 0.0157(17) -0.0047(13) 0.0014(13) -0.0024(13)
Co1 0.0071(3) 0.0111(3) 0.0112(3) -0.0029(2) -0.0014(2) -0.0030(2)
Co2 0.0068(3) 0.0109(3) 0.0089(3) -0.0019(2) -0.0008(2) -0.0031(2)
C17 0.013(2) 0.012(2) 0.012(2) 0.0005(18) -0.0052(18) -0.0055(19)
C18 0.012(2) 0.020(2) 0.013(2) -0.0006(19) -0.0013(18) -0.006(2)
C19 0.014(2) 0.007(2) 0.012(2) 0.0016(17) -0.0059(18) -0.0034(18)
C20 0.011(2) 0.019(2) 0.014(2) -0.0021(19) -0.0020(18) -0.0080(19)
C21 0.014(2) 0.011(2) 0.012(2) 0.0016(18) -0.0038(18) -0.0042(19)
C22 0.015(2) 0.020(2) 0.013(2) -0.0037(19) -0.0014(19) -0.009(2)
C23 0.018(2) 0.014(2) 0.011(2) -0.0017(18) -0.0047(18) -0.010(2)
C24 0.015(2) 0.017(2) 0.013(2) -0.0012(19) -0.0009(18) -0.005(2)
C25 0.037(3) 0.042(4) 0.027(3) -0.022(3) 0.023(3) -0.027(3)
C26 0.025(3) 0.030(3) 0.020(3) 0.001(2) -0.004(2) -0.008(2)
C27 0.035(3) 0.031(3) 0.021(3) 0.010(2) -0.004(2) -0.010(3)
C28 0.018(2) 0.016(2) 0.019(2) 0.001(2) -0.004(2) -0.008(2)
C29 0.034(3) 0.016(2) 0.009(2) -0.0005(19) 0.003(2) -0.002(2)
C30 0.043(4) 0.024(3) 0.025(3) -0.004(3) 0.008(3) 0.006(3)
C31 0.026(3) 0.017(3) 0.023(3) -0.005(2) 0.000(2) -0.002(2)
C32 0.023(3) 0.016(2) 0.022(3) -0.001(2) 0.000(2) -0.007(2)
Cl13 0.0259(8) 0.1104(17) 0.0170(7) -0.0072(9) -0.0011(6) -0.0057(9)
Cl14 0.151(2) 0.0216(8) 0.0515(11) 0.0092(8) -0.0657(14) -0.0178(11)
Cl15 0.0660(12) 0.1166(18) 0.0289(8) 0.0086(10) -0.0177(8) -0.0698(13)
Cl16 0.0188(6) 0.0322(7) 0.0350(7) -0.0129(6) -0.0138(6) -0.0041(6)
Cl17 0.0362(8) 0.0195(6) 0.0319(7) 0.0018(5) -0.0074(6) -0.0171(6)
Cl18 0.0295(7) 0.0385(8) 0.0150(6) -0.0087(5) 0.0018(5) -0.0156(6)
Cl19 0.0217(6) 0.0301(7) 0.0111(5) -0.0041(5) 0.0024(5) -0.0158(5)
Cl20 0.0388(8) 0.0160(6) 0.0181(6) -0.0028(5) 0.0010(5) -0.0115(6)
Cl21 0.0217(7) 0.0458(8) 0.0196(6) -0.0102(6) -0.0051(5) -0.0175(6)
Cl22 0.0260(7) 0.0487(9) 0.0189(6) -0.0025(6) -0.0070(5) -0.0185(6)
Cl23 0.0188(6) 0.0423(8) 0.0121(6) -0.0078(5) -0.0008(5) 0.0001(6)
Cl24 0.0711(11) 0.0244(7) 0.0195(7) 0.0000(6) 0.0032(7) -0.0252(7)
O14 0.0133(16) 0.0120(16) 0.0096(16) -0.0011(13) -0.0021(13) -0.0057(13)
O15 0.0125(17) 0.0183(18) 0.0171(18) -0.0042(14) -0.0039(14) -0.0046(14)
O16 0.0162(18) 0.0218(19) 0.0176(18) 0.0043(15) -0.0081(14) -0.0115(15)
O17 0.0115(16) 0.0138(16) 0.0196(18) -0.0073(14) 0.0015(13) -0.0050(13)
O18 0.0117(17) 0.0166(17) 0.0164(17) 0.0022(14) -0.0050(13) -0.0046(14)
O19 0.0106(16) 0.0150(16) 0.0112(16) 0.0007(13) -0.0014(13) -0.0034(13)
O20 0.0105(16) 0.0183(17) 0.0136(16) -0.0039(13) -0.0036(13) -0.0057(14)
O21 0.0112(17) 0.0186(17) 0.0231(18) -0.0069(14) -0.0024(14) -0.0057(14)
O22 0.0122(16) 0.0167(16) 0.0151(16) -0.0049(13) -0.0028(13) -0.0057(14)
O23 0.0156(18) 0.0269(19) 0.0163(17) -0.0091(15) 0.0029(14) -0.0125(15)
O24 0.0131(17) 0.0167(17) 0.0113(16) -0.0018(13) -0.0024(13) -0.0033(14)
O25 0.0176(18) 0.0176(17) 0.0115(16) -0.0035(14) -0.0010(14) -0.0021(15)
O26 0.0119(16) 0.0140(16) 0.0138(16) -0.0018(13) -0.0001(13) -0.0046(13)
Co3 0.0071(3) 0.0115(3) 0.0108(3) -0.0027(2) -0.0012(2) -0.0032(2)
Co4 0.0077(3) 0.0116(3) 0.0095(3) -0.0026(2) -0.0013(2) -0.0034(2)
C33 0.014(2) 0.017(2) 0.012(2) -0.0007(19) -0.0034(18) -0.007(2)
C34 0.011(2) 0.018(2) 0.014(2) -0.0015(19) -0.0023(18) -0.0046(19)
Cl25 0.0377(8) 0.0181(6) 0.0172(6) 0.0030(5) -0.0095(5) -0.0092(6)
Cl26 0.0219(6) 0.0229(6) 0.0185(6) -0.0053(5) -0.0053(5) -0.0112(5)
Cl27 0.0159(6) 0.0262(6) 0.0265(7) -0.0104(5) 0.0018(5) -0.0087(5)
O27 0.0208(19) 0.0171(18) 0.029(2) -0.0028(15) -0.0133(16) -0.0040(15)
O28 0.0197(19) 0.0143(17) 0.0218(18) -0.0065(15) -0.0095(15) -0.0010(15)
C35 0.011(2) 0.014(2) 0.016(2) -0.0007(19) -0.0008(18) -0.0047(19)
C36 0.016(2) 0.015(2) 0.013(2) -0.0005(19) -0.0007(19) -0.008(2)
Cl28 0.0157(6) 0.0240(6) 0.0232(6) -0.0094(5) 0.0033(5) -0.0087(5)
Cl29 0.0255(6) 0.0206(6) 0.0214(6) -0.0030(5) -0.0081(5) -0.0129(5)
Cl30 0.0398(8) 0.0187(6) 0.0156(6) 0.0033(5) -0.0078(5) -0.0112(6)
O29 0.0216(19) 0.0181(18) 0.0189(18) -0.0054(15) -0.0084(15) -0.0016(16)
O30 0.0232(19) 0.0161(17) 0.028(2) -0.0006(15) -0.0129(16) -0.0055(15)

loop_
_atom_type_symbol
_atom_type_description
_atom_type_scat_dispersion_real
_atom_type_scat_dispersion_imag
_atom_type_scat_source
C C 0.0033 0.0016 'International Tables Vol C Tables 4.2.6.8 and 6.1.1.4'
H H 0.0000 0.0000 'International Tables Vol C Tables 4.2.6.8 and 6.1.1.4'
Cl Cl 0.1484 0.1585 'International Tables Vol C Tables 4.2.6.8 and 6.1.1.4'
Co Co 0.3494 0.9721 'International Tables Vol C Tables 4.2.6.8 and 6.1.1.4'
O O 0.0106 0.0060 'International Tables Vol C Tables 4.2.6.8 and 6.1.1.4'

loop_
_geom_angle_atom_site_label_1
_geom_angle_atom_site_label_2
_geom_angle_atom_site_label_3
_geom_angle
O6 C1 O5 130.1(4)
O6 C1 C2 115.9(4)
O5 C1 C2 113.9(4)
C1 C2 Cl1 112.8(3)
C1 C2 Cl2 109.0(3)
Cl1 C2 Cl2 108.6(2)
C1 C2 Cl3 108.5(3)
Cl1 C2 Cl3 109.0(3)
Cl2 C2 Cl3 108.9(2)
O8 C3 O7 129.1(4)
O8 C3 C4 113.7(4)
O7 C3 C4 117.2(4)
C3 C4 Cl4 113.9(3)
C3 C4 Cl6 106.7(3)
Cl4 C4 Cl6 108.9(3)
C3 C4 Cl5 110.4(3)
Cl4 C4 Cl5 108.2(3)
Cl6 C4 Cl5 108.7(3)
O10 C5 O9 128.1(4)
O10 C5 C6 116.5(4)
O9 C5 C6 115.3(4)
C5 C6 Cl7 112.1(3)
C5 C6 Cl9 112.2(3)
Cl7 C6 Cl9 109.1(3)
C5 C6 Cl8 105.3(3)
Cl7 C6 Cl8 108.6(2)
Cl9 C6 Cl8 109.4(3)
O11 C7 O12 128.3(4)
O11 C7 C8 117.0(4)
O12 C7 C8 114.6(4)
C7 C8 Cl11 112.7(3)
C7 C8 Cl12 110.7(3)
Cl11 C8 Cl12 110.4(3)
C7 C8 Cl10 105.4(3)
Cl11 C8 Cl10 108.8(3)
Cl12 C8 Cl10 108.7(3)
O4 C9 C10 103.4(4)
O4 C9 H9A 111.1
C10 C9 H9A 111.1
O4 C9 H9B 111.1
C10 C9 H9B 111.1
H9A C9 H9B 109.0
C9 C10 C11 102.1(5)
C9 C10 H10A 111.3
C11 C10 H10A 111.3
C9 C10 H10B 111.3
C11 C10 H10B 111.3
H10A C10 H10B 109.2
C12 C11 C10 105.0(5)
C12 C11 H11A 110.8
C10 C11 H11A 110.8
C12 C11 H11B 110.8
C10 C11 H11B 110.8
H11A C11 H11B 108.8
O4 C12 C11 105.7(4)
O4 C12 H12A 110.6
C11 C12 H12A 110.6
O4 C12 H12B 110.6
C11 C12 H12B 110.6
H12A C12 H12B 108.7
O13 C13 C14 104.2(4)
O13 C13 H13A 110.9
C14 C13 H13A 110.9
O13 C13 H13B 110.9
C14 C13 H13B 110.9
H13A C13 H13B 108.9
C13 C14 C15 104.9(5)
C13 C14 H14A 110.8
C15 C14 H14A 110.8
C13 C14 H14B 110.8
C15 C14 H14B 110.8
H14A C14 H14B 108.8
C16 C15 C14 104.0(4)
C16 C15 H15A 111.0
C14 C15 H15A 111.0
C16 C15 H15B 111.0
C14 C15 H15B 111.0
H15A C15 H15B 109.0
O13 C16 C15 105.2(4)
O13 C16 H16A 110.7
C15 C16 H16A 110.7
O13 C16 H16B 110.7
C15 C16 H16B 110.7
H16A C16 H16B 108.8
Co1 O1 Co2 116.00(15)
Co1 O1 H11 104(4)
Co2 O1 H11 102(4)
Co1 O1 H12 106(5)
Co2 O1 H12 116(5)
H11 O1 H12 112(5)
Co1 O2 H21 120(4)
Co1 O2 H22 115(4)
H21 O2 H22 108(5)
Co2 O3 H31 126(4)
Co2 O3 H32 119(4)
H31 O3 H32 114(5)
C9 O4 C12 106.7(4)
C9 O4 Co1 120.1(3)
C12 O4 Co1 116.7(3)
C1 O5 Co1 132.1(3)
C1 O6 Co2 128.8(3)
C3 O7 Co1 125.4(3)
C3 O8 Co2 138.0(3)
C5 O9 Co1 126.7(3)
C7 O11 Co2 127.0(3)
C16 O13 C13 105.2(4)
C16 O13 Co2 120.3(3)
C13 O13 Co2 123.0(3)
O5 Co1 O9 89.07(13)
O5 Co1 O7 100.15(13)
O9 Co1 O7 169.87(13)
O5 Co1 O2 171.42(14)
O9 Co1 O2 82.37(14)
O7 Co1 O2 88.43(13)
O5 Co1 O1 90.30(12)
O9 Co1 O1 91.56(13)
O7 Co1 O1 92.57(13)
O2 Co1 O1 89.32(13)
O5 Co1 O4 90.87(13)
O9 Co1 O4 90.16(13)
O7 Co1 O4 85.55(13)
O2 Co1 O4 89.78(13)
O1 Co1 O4 177.94(13)
O3 Co2 O8 177.98(14)
O3 Co2 O6 85.54(13)
O8 Co2 O6 96.08(13)
O3 Co2 O13 92.92(14)
O8 Co2 O13 85.95(13)
O6 Co2 O13 87.90(13)
O3 Co2 O1 90.99(14)
O8 Co2 O1 90.26(13)
O6 Co2 O1 87.99(13)
O13 Co2 O1 174.09(13)
O3 Co2 O11 89.91(13)
O8 Co2 O11 88.51(13)
O6 Co2 O11 175.02(13)
O13 Co2 O11 94.38(13)
O1 Co2 O11 90.06(12)
O19 C17 O18 129.7(4)
O19 C17 C18 115.0(4)
O18 C17 C18 115.4(4)
C17 C18 Cl14 107.7(3)
C17 C18 Cl13 111.2(3)
Cl14 C18 Cl13 111.1(3)
C17 C18 Cl15 111.3(3)
Cl14 C18 Cl15 109.4(3)
Cl13 C18 Cl15 106.1(3)
O21 C19 O20 129.9(4)
O21 C19 C20 114.1(4)
O20 C19 C20 116.0(4)
C19 C20 Cl18 111.7(3)
C19 C20 Cl16 112.2(3)
Cl18 C20 Cl16 108.9(3)
C19 C20 Cl17 105.7(3)
Cl18 C20 Cl17 109.9(3)
Cl16 C20 Cl17 108.3(2)
O23 C21 O22 128.5(4)
O23 C21 C22 116.0(4)
O22 C21 C22 115.4(4)
C21 C22 Cl21 111.7(3)
C21 C22 Cl19 112.3(3)
Cl21 C22 Cl19 109.5(3)
C21 C22 Cl20 104.8(3)
Cl21 C22 Cl20 109.3(3)
Cl19 C22 Cl20 109.1(3)
O24 C23 O25 128.4(4)
O24 C23 C24 116.7(4)
O25 C23 C24 114.9(4)
C23 C24 Cl23 113.1(3)
C23 C24 Cl24 109.3(3)
Cl23 C24 Cl24 110.0(3)
C23 C24 Cl22 107.5(3)
Cl23 C24 Cl22 107.5(3)
Cl24 C24 Cl22 109.2(3)
O17 C25 C26 106.8(4)
O17 C25 H25A 110.4
C26 C25 H25A 110.4
O17 C25 H25B 110.4
C26 C25 H25B 110.4
H25A C25 H25B 108.6
C25 C26 C27 102.5(4)
C25 C26 H26A 111.3
C27 C26 H26A 111.3
C25 C26 H26B 111.3
C27 C26 H26B 111.3
H26A C26 H26B 109.2
C28 C27 C26 103.1(4)
C28 C27 H27A 111.1
C26 C27 H27A 111.1
C28 C27 H27B 111.1
C26 C27 H27B 111.1
H27A C27 H27B 109.1
O17 C28 C27 105.6(4)
O17 C28 H28A 110.6
C27 C28 H28A 110.6
O17 C28 H28B 110.6
C27 C28 H28B 110.6
H28A C28 H28B 108.8
O26 C29 C30 105.4(4)
O26 C29 H29A 110.7
C30 C29 H29A 110.7
O26 C29 H29B 110.7
C30 C29 H29B 110.7
H29A C29 H29B 108.8
C29 C30 C31 104.8(4)
C29 C30 H30A 110.8
C31 C30 H30A 110.8
C29 C30 H30B 110.8
C31 C30 H30B 110.8
H30A C30 H30B 108.9
C32 C31 C30 104.7(4)
C32 C31 H31A 110.8
C30 C31 H31A 110.8
C32 C31 H31B 110.8
C30 C31 H31B 110.8
H31A C31 H31B 108.9
O26 C32 C31 104.6(4)
O26 C32 H32A 110.8
C31 C32 H32A 110.8
O26 C32 H32B 110.8
C31 C32 H32B 110.8
H32A C32 H32B 108.9
Co4 O14 Co3 115.96(14)
Co4 O14 H141 102(4)
Co3 O14 H141 111(4)
Co4 O14 H142 115(4)
Co3 O14 H142 106(4)
H141 O14 H142 108(4)
Co3 O15 H151 123(4)
Co3 O15 H152 115(4)
H151 O15 H152 105(5)
Co4 O16 H161 117(4)
Co4 O16 H162 129(4)
H161 O16 H162 114(5)
C25 O17 C28 107.3(4)
C25 O17 Co3 120.9(3)
C28 O17 Co3 114.8(3)
C17 O18 Co3 132.5(3)
C17 O19 Co4 127.0(3)
C19 O20 Co3 124.9(3)
C19 O21 Co4 138.7(3)
C21 O22 Co3 125.0(3)
C23 O24 Co4 126.6(3)
C29 O26 C32 105.7(4)
C29 O26 Co4 121.8(3)
C32 O26 Co4 120.2(3)
O18 Co3 O22 90.32(13)
O18 Co3 O20 99.57(13)
O22 Co3 O20 169.40(13)
O18 Co3 O15 173.38(14)
O22 Co3 O15 83.14(14)
O20 Co3 O15 87.03(13)
O18 Co3 O14 88.93(13)
O22 Co3 O14 92.21(13)
O20 Co3 O14 91.78(13)
O15 Co3 O14 90.24(13)
O18 Co3 O17 88.73(13)
O22 Co3 O17 90.95(13)
O20 Co3 O17 85.50(13)
O15 Co3 O17 92.44(13)
O14 Co3 O17 176.08(12)
O16 Co4 O21 176.99(14)
O16 Co4 O26 93.67(14)
O21 Co4 O26 86.16(13)
O16 Co4 O19 85.06(14)
O21 Co4 O19 97.94(13)
O26 Co4 O19 88.90(13)
O16 Co4 O24 90.54(14)
O21 Co4 O24 86.47(14)
O26 Co4 O24 92.34(13)
O19 Co4 O24 175.49(13)
O16 Co4 O14 90.42(14)
O21 Co4 O14 89.94(13)
O26 Co4 O14 174.62(13)
O19 Co4 O14 87.97(13)
O24 Co4 O14 91.12(13)
O27 C33 O28 125.8(5)
O27 C33 C34 122.8(4)
O28 C33 C34 111.4(4)
C33 C34 Cl26 109.7(3)
C33 C34 Cl25 111.4(3)
Cl26 C34 Cl25 109.6(3)
C33 C34 Cl27 106.3(3)
Cl26 C34 Cl27 109.7(3)
Cl25 C34 Cl27 110.1(3)
C33 O28 H28 104(4)
O30 C35 O29 126.6(5)
O30 C35 C36 122.5(4)
O29 C35 C36 110.9(4)
C35 C36 Cl30 111.0(3)
C35 C36 Cl29 109.4(3)
Cl30 C36 Cl29 110.5(3)
C35 C36 Cl28 105.9(3)
Cl30 C36 Cl28 110.3(3)
Cl29 C36 Cl28 109.6(3)
C35 O29 H29 106(4)

loop_
_geom_bond_atom_site_label_1
_geom_bond_atom_site_label_2
_geom_bond_distance
C1 O6 1.237(6)
C1 O5 1.248(5)
C1 C2 1.571(6)
C2 Cl1 1.759(5)
C2 Cl2 1.774(5)
C2 Cl3 1.776(5)
C3 O8 1.241(6)
C3 O7 1.249(6)
C3 C4 1.559(6)
C4 Cl4 1.754(5)
C4 Cl6 1.773(5)
C4 Cl5 1.774(5)
C5 O10 1.241(6)
C5 O9 1.251(6)
C5 C6 1.549(6)
C6 Cl7 1.762(5)
C6 Cl9 1.772(5)
C6 Cl8 1.782(5)
C7 O11 1.233(6)
C7 O12 1.254(6)
C7 C8 1.564(6)
C8 Cl11 1.750(5)
C8 Cl12 1.755(5)
C8 Cl10 1.793(6)
C9 O4 1.471(6)
C9 C10 1.492(8)
C9 H9A 0.9900
C9 H9B 0.9900
C10 C11 1.535(9)
C10 H10A 0.9900
C10 H10B 0.9900
C11 C12 1.521(8)
C11 H11A 0.9900
C11 H11B 0.9900
C12 O4 1.475(6)
C12 H12A 0.9900
C12 H12B 0.9900
C13 O13 1.446(6)
C13 C14 1.506(8)
C13 H13A 0.9900
C13 H13B 0.9900
C14 C15 1.536(8)
C14 H14A 0.9900
C14 H14B 0.9900
C15 C16 1.525(7)
C15 H15A 0.9900
C15 H15B 0.9900
C16 O13 1.443(6)
C16 H16A 0.9900
C16 H16B 0.9900
O1 Co1 2.120(3)
O1 Co2 2.122(3)
O1 H11 0.80(4)
O1 H12 0.84(4)
O2 Co1 2.104(3)
O2 H21 0.86(4)
O2 H22 0.81(4)
O3 Co2 2.020(3)
O3 H31 0.83(4)
O3 H32 0.81(4)
O4 Co1 2.155(3)
O5 Co1 2.052(3)
O6 Co2 2.090(3)
O7 Co1 2.079(3)
O8 Co2 2.047(3)
O9 Co1 2.064(3)
O11 Co2 2.131(3)
O13 Co2 2.092(3)
C17 O19 1.237(6)
C17 O18 1.241(6)
C17 C18 1.556(6)
C18 Cl14 1.738(5)
C18 Cl13 1.754(5)
C18 Cl15 1.768(5)
C19 O21 1.231(6)
C19 O20 1.248(6)
C19 C20 1.568(6)
C20 Cl18 1.751(5)
C20 Cl16 1.768(5)
C20 Cl17 1.774(5)
C21 O23 1.239(6)
C21 O22 1.252(6)
C21 C22 1.566(7)
C22 Cl21 1.756(5)
C22 Cl19 1.767(5)
C22 Cl20 1.781(5)
C23 O24 1.233(6)
C23 O25 1.250(6)
C23 C24 1.568(6)
C24 Cl23 1.746(5)
C24 Cl24 1.769(5)
C24 Cl22 1.780(5)
C25 O17 1.472(6)
C25 C26 1.507(8)
C25 H25A 0.9900
C25 H25B 0.9900
C26 C27 1.509(8)
C26 H26A 0.9900
C26 H26B 0.9900
C27 C28 1.499(7)
C27 H27A 0.9900
C27 H27B 0.9900
C28 O17 1.478(6)
C28 H28A 0.9900
C28 H28B 0.9900
C29 O26 1.443(6)
C29 C30 1.519(7)
C29 H29A 0.9900
C29 H29B 0.9900
C30 C31 1.532(8)
C30 H30A 0.9900
C30 H30B 0.9900
C31 C32 1.512(7)
C31 H31A 0.9900
C31 H31B 0.9900
C32 O26 1.449(6)
C32 H32A 0.9900
C32 H32B 0.9900
O14 Co4 2.120(3)
O14 Co3 2.133(3)
O14 H141 0.83(4)
O14 H142 0.86(4)
O15 Co3 2.094(3)
O15 H151 0.83(4)
O15 H152 0.83(4)
O16 Co4 2.029(3)
O16 H161 0.81(4)
O16 H162 0.83(4)
O17 Co3 2.160(3)
O18 Co3 2.045(3)
O19 Co4 2.080(3)
O20 Co3 2.082(3)
O21 Co4 2.060(3)
O22 Co3 2.068(3)
O24 Co4 2.118(3)
O26 Co4 2.078(3)
C33 O27 1.195(6)
C33 O28 1.310(6)
C33 C34 1.544(7)
C34 Cl26 1.756(5)
C34 Cl25 1.762(5)
C34 Cl27 1.775(5)
O28 H28 0.819(10)
C35 O30 1.199(6)
C35 O29 1.306(6)
C35 C36 1.553(7)
C36 Cl30 1.750(5)
C36 Cl29 1.760(5)
C36 Cl28 1.776(5)
O29 H29 0.817(10)

loop_
_geom_hbond_atom_site_label_D
_geom_hbond_atom_site_label_H
_geom_hbond_atom_site_label_A
_geom_hbond_distance_DH
_geom_hbond_distance_HA
_geom_hbond_distance_DA
_geom_hbond_angle_DHA
_geom_hbond_site_symmetry_A
O1 H11 O12 0.80(4) 1.82(4) 2.594(5) 163(6) .
O1 H12 O10 0.84(4) 1.85(4) 2.618(5) 151(6) .
O2 H21 O4 0.86(4) 1.93(4) 2.748(5) 159(5) 2_656
O2 H22 O7 0.81(4) 2.47(5) 3.038(4) 128(5) 2_656
O2 H22 Cl4 0.81(4) 2.66(4) 3.430(4) 161(5) 2_656
O3 H31 O10 0.83(4) 1.98(5) 2.706(5) 146(5) 2_556
O3 H32 O27 0.81(4) 2.07(4) 2.822(5) 154(5) 1_455
O3 H32 Cl26 0.81(4) 2.93(5) 3.540(4) 134(5) 1_455
O14 H141 O25 0.83(4) 1.82(4) 2.618(5) 161(5) .
O14 H142 O23 0.86(4) 1.84(4) 2.618(5) 149(5) .
O14 H141 O30 0.83(4) 2.67(5) 3.065(5) 111(4) .
O15 H151 O17 0.83(4) 2.01(4) 2.802(5) 161(5) 2_765
O15 H152 O20 0.83(4) 2.43(5) 2.991(5) 126(4) 2_765
O15 H152 Cl16 0.83(4) 2.63(4) 3.436(4) 164(5) 2_765
O16 H161 O30 0.81(4) 2.11(5) 2.854(5) 153(5) 2_665
O16 H162 O23 0.83(4) 1.97(5) 2.728(5) 150(5) 2_665
O28 H28 O12 0.819(10) 1.782(14) 2.596(5) 172(6) 2_656
O29 H29 O25 0.817(10) 1.775(13) 2.590(5) 175(7) .

loop_
_geom_torsion_atom_site_label_1
_geom_torsion_atom_site_label_2
_geom_torsion_atom_site_label_3
_geom_torsion_atom_site_label_4
_geom_torsion
O6 C1 C2 Cl1 -0.9(5)
O5 C1 C2 Cl1 179.5(3)
O6 C1 C2 Cl2 119.7(4)
O5 C1 C2 Cl2 -59.9(5)
O6 C1 C2 Cl3 -121.8(4)
O5 C1 C2 Cl3 58.6(4)
O8 C3 C4 Cl4 -167.8(3)
O7 C3 C4 Cl4 13.0(5)
O8 C3 C4 Cl6 72.0(4)
O7 C3 C4 Cl6 -107.2(4)
O8 C3 C4 Cl5 -45.9(5)
O7 C3 C4 Cl5 134.9(4)
O10 C5 C6 Cl7 34.4(5)
O9 C5 C6 Cl7 -148.6(3)
O10 C5 C6 Cl9 157.6(3)
O9 C5 C6 Cl9 -25.4(5)
O10 C5 C6 Cl8 -83.5(4)
O9 C5 C6 Cl8 93.5(4)
O11 C7 C8 Cl11 -18.1(6)
O12 C7 C8 Cl11 164.1(3)
O11 C7 C8 Cl12 -142.2(4)
O12 C7 C8 Cl12 40.0(5)
O11 C7 C8 Cl10 100.4(4)
O12 C7 C8 Cl10 -77.4(4)
O4 C9 C10 C11 40.9(5)
C9 C10 C11 C12 -29.5(6)
C10 C11 C12 O4 7.3(6)
O13 C13 C14 C15 -27.1(6)
C13 C14 C15 C16 4.3(6)
C14 C15 C16 O13 20.0(6)
C10 C9 O4 C12 -37.7(5)
C10 C9 O4 Co1 98.0(4)
C11 C12 O4 C9 18.4(5)
C11 C12 O4 Co1 -119.0(4)
O6 C1 O5 Co1 39.7(7)
C2 C1 O5 Co1 -140.8(3)
O5 C1 O6 Co2 -12.1(7)
C2 C1 O6 Co2 168.5(3)
O8 C3 O7 Co1 0.2(7)
C4 C3 O7 Co1 179.3(3)
O7 C3 O8 Co2 34.2(8)
C4 C3 O8 Co2 -144.9(4)
O10 C5 O9 Co1 -1.6(7)
C6 C5 O9 Co1 -178.2(3)
O12 C7 O11 Co2 -3.1(7)
C8 C7 O11 Co2 179.5(3)
C15 C16 O13 C13 -38.1(5)
C15 C16 O13 Co2 177.5(3)
C14 C13 O13 C16 40.9(5)
C14 C13 O13 Co2 -176.0(3)
C1 O5 Co1 O9 86.3(4)
C1 O5 Co1 O7 -97.9(4)
C1 O5 Co1 O2 82.2(10)
C1 O5 Co1 O1 -5.2(4)
C1 O5 Co1 O4 176.5(4)
C5 O9 Co1 O5 -73.1(4)
C5 O9 Co1 O7 131.2(7)
C5 O9 Co1 O2 106.2(4)
C5 O9 Co1 O1 17.1(4)
C5 O9 Co1 O4 -164.0(4)
C3 O7 Co1 O5 51.1(4)
C3 O7 Co1 O9 -153.6(7)
C3 O7 Co1 O2 -128.9(4)
C3 O7 Co1 O1 -39.6(4)
C3 O7 Co1 O4 141.2(4)
Co2 O1 Co1 O5 -45.79(17)
Co2 O1 Co1 O9 -134.87(17)
Co2 O1 Co1 O7 54.38(17)
Co2 O1 Co1 O2 142.78(17)
Co2 O1 Co1 O4 79(4)
C9 O4 Co1 O5 -96.7(3)
C12 O4 Co1 O5 34.8(3)
C9 O4 Co1 O9 -7.6(3)
C12 O4 Co1 O9 123.9(3)
C9 O4 Co1 O7 163.2(3)
C12 O4 Co1 O7 -65.3(3)
C9 O4 Co1 O2 74.8(3)
C12 O4 Co1 O2 -153.7(3)
C9 O4 Co1 O1 139(3)
C12 O4 Co1 O1 -90(4)
C3 O8 Co2 O3 119(4)
C3 O8 Co2 O6 -98.1(5)
C3 O8 Co2 O13 174.5(5)
C3 O8 Co2 O1 -10.1(5)
C3 O8 Co2 O11 80.0(5)
C1 O6 Co2 O3 -125.8(4)
C1 O6 Co2 O8 55.4(4)
C1 O6 Co2 O13 141.1(4)
C1 O6 Co2 O1 -34.6(4)
C1 O6 Co2 O11 -101.6(15)
C16 O13 Co2 O3 -130.4(4)
C13 O13 Co2 O3 91.7(4)
C16 O13 Co2 O8 51.3(4)
C13 O13 Co2 O8 -86.7(4)
C16 O13 Co2 O6 -45.0(4)
C13 O13 Co2 O6 177.1(4)
C16 O13 Co2 O1 1.0(15)
C13 O13 Co2 O1 -136.9(12)
C16 O13 Co2 O11 139.4(4)
C13 O13 Co2 O11 1.5(4)
Co1 O1 Co2 O3 144.05(17)
Co1 O1 Co2 O8 -37.53(17)
Co1 O1 Co2 O6 58.54(17)
Co1 O1 Co2 O13 12.6(14)
Co1 O1 Co2 O11 -126.04(17)
C7 O11 Co2 O3 103.3(4)
C7 O11 Co2 O8 -77.9(4)
C7 O11 Co2 O6 79.2(15)
C7 O11 Co2 O13 -163.7(4)
C7 O11 Co2 O1 12.3(4)
O19 C17 C18 Cl14 80.0(5)
O18 C17 C18 Cl14 -98.5(4)
O19 C17 C18 Cl13 -157.9(4)
O18 C17 C18 Cl13 23.6(5)
O19 C17 C18 Cl15 -39.9(5)
O18 C17 C18 Cl15 141.6(4)
O21 C19 C20 Cl18 35.1(5)
O20 C19 C20 Cl18 -147.3(3)
O21 C19 C20 Cl16 157.7(3)
O20 C19 C20 Cl16 -24.7(5)
O21 C19 C20 Cl17 -84.5(4)
O20 C19 C20 Cl17 93.1(4)
O23 C21 C22 Cl21 34.4(5)
O22 C21 C22 Cl21 -148.5(3)
O23 C21 C22 Cl19 157.8(4)
O22 C21 C22 Cl19 -25.1(5)
O23 C21 C22 Cl20 -83.8(4)
O22 C21 C22 Cl20 93.3(4)
O24 C23 C24 Cl23 6.4(5)
O25 C23 C24 Cl23 -175.4(3)
O24 C23 C24 Cl24 129.4(4)
O25 C23 C24 Cl24 -52.5(5)
O24 C23 C24 Cl22 -112.1(4)
O25 C23 C24 Cl22 66.0(5)
O17 C25 C26 C27 -28.6(6)
C25 C26 C27 C28 38.1(6)
C26 C27 C28 O17 -34.1(6)
O26 C29 C30 C31 -19.0(7)
C29 C30 C31 C32 -4.3(7)
C30 C31 C32 O26 25.9(6)
C26 C25 O17 C28 7.8(6)
C26 C25 O17 Co3 142.1(4)
C27 C28 O17 C25 16.4(5)
C27 C28 O17 Co3 -121.0(4)
O19 C17 O18 Co3 47.1(7)
C18 C17 O18 Co3 -134.7(4)
O18 C17 O19 Co4 -13.6(7)
C18 C17 O19 Co4 168.2(3)
O21 C19 O20 Co3 7.9(7)
C20 C19 O20 Co3 -169.2(3)
O20 C19 O21 Co4 26.8(8)
C20 C19 O21 Co4 -156.0(3)
O23 C21 O22 Co3 -2.6(7)
C22 C21 O22 Co3 -179.3(3)
O25 C23 O24 Co4 -8.6(7)
C24 C23 O24 Co4 169.2(3)
C30 C29 O26 C32 36.2(6)
C30 C29 O26 Co4 178.4(4)
C31 C32 O26 C29 -39.0(5)
C31 C32 O26 Co4 178.1(3)
C17 O18 Co3 O22 80.9(4)
C17 O18 Co3 O20 -102.9(4)
C17 O18 Co3 O15 71.6(13)
C17 O18 Co3 O14 -11.3(4)
C17 O18 Co3 O17 171.9(4)
C21 O22 Co3 O18 -68.7(4)
C21 O22 Co3 O20 132.3(7)
C21 O22 Co3 O15 110.2(4)
C21 O22 Co3 O14 20.3(4)
C21 O22 Co3 O17 -157.4(4)
C19 O20 Co3 O18 45.4(4)
C19 O20 Co3 O22 -155.9(6)
C19 O20 Co3 O15 -134.0(4)
C19 O20 Co3 O14 -43.8(4)
C19 O20 Co3 O17 133.4(4)
Co4 O14 Co3 O18 -44.03(17)
Co4 O14 Co3 O22 -134.31(17)
Co4 O14 Co3 O20 55.51(17)
Co4 O14 Co3 O15 142.54(17)
Co4 O14 Co3 O17 9(2)
C25 O17 Co3 O18 -86.7(4)
C28 O17 Co3 O18 44.4(3)
C25 O17 Co3 O22 3.6(4)
C28 O17 Co3 O22 134.7(3)
C25 O17 Co3 O20 173.6(4)
C28 O17 Co3 O20 -55.3(3)
C25 O17 Co3 O15 86.8(4)
C28 O17 Co3 O15 -142.1(3)
C25 O17 Co3 O14 -140.2(18)
C28 O17 Co3 O14 -9(2)
C19 O21 Co4 O16 90(3)
C19 O21 Co4 O26 176.8(5)
C19 O21 Co4 O19 -94.8(5)
C19 O21 Co4 O24 84.2(5)
C19 O21 Co4 O14 -6.9(5)
C29 O26 Co4 O16 91.6(4)
C32 O26 Co4 O16 -131.6(3)
C29 O26 Co4 O21 -85.4(4)
C32 O26 Co4 O21 51.4(3)
C29 O26 Co4 O19 176.6(4)
C32 O26 Co4 O19 -46.6(3)
C29 O26 Co4 O24 0.9(4)
C32 O26 Co4 O24 137.8(3)
C29 O26 Co4 O14 -129.1(14)
C32 O26 Co4 O14 7.8(16)
C17 O19 Co4 O16 -126.8(4)
C17 O19 Co4 O21 53.4(4)
C17 O19 Co4 O26 139.4(4)
C17 O19 Co4 O24 -114.6(16)
C17 O19 Co4 O14 -36.2(4)
C23 O24 Co4 O16 106.0(4)
C23 O24 Co4 O21 -74.3(4)
C23 O24 Co4 O26 -160.3(4)
C23 O24 Co4 O19 93.8(16)
C23 O24 Co4 O14 15.5(4)
Co3 O14 Co4 O16 144.83(18)
Co3 O14 Co4 O21 -38.16(18)
Co3 O14 Co4 O26 5.4(15)
Co3 O14 Co4 O19 59.79(17)
Co3 O14 Co4 O24 -124.63(17)
O27 C33 C34 Cl26 11.4(6)
O28 C33 C34 Cl26 -169.8(3)
O27 C33 C34 Cl25 132.9(4)
O28 C33 C34 Cl25 -48.3(5)
O27 C33 C34 Cl27 -107.1(5)
O28 C33 C34 Cl27 71.6(4)
O30 C35 C36 Cl30 -137.7(4)
O29 C35 C36 Cl30 43.5(5)
O30 C35 C36 Cl29 -15.5(6)
O29 C35 C36 Cl29 165.7(3)
O30 C35 C36 Cl28 102.5(5)
O29 C35 C36 Cl28 -76.3(4)
